data_2001634
loop_
_publ_author_name
'Triki, S.'
'Ouahab, L.'
'Lorcy, D.'
'Robert, A.'

_publ_section_title
;Structure of
 anthracenediylidene-bis(1,3-dithiole)--tetracyanoquinodimethane--bis(cyanoformyl)phenyl-malononitrile
 ylide monohydrate: (Ext-TTF^2+^).TCNQ.(Y^{--^})~2~.(H~2~O)
;
_journal_issue 6
_journal_name_full 'Acta Crystallographica Section C'
_journal_page_first 1189
_journal_page_last 1192
_journal_paper_doi 10.1107/S0108270192013283
_journal_volume 49
_journal_year 1993
_chemical_formula_sum 'C58 H34 N10 O3 S6'
_chemical_formula_weight 1111.37
_space_group_IT_number 2
_space_group_name_Hall '-P 1'
_space_group_name_H-M_alt 'P -1'
_symmetry_cell_setting triclinic
_symmetry_space_group_name_Hall '-P 1'
_symmetry_space_group_name_H-M 'P -1'
_atom_type_scat_source IntTabIV
_cell_angle_alpha 72.66(3)
_cell_angle_beta 72.12(2)
_cell_angle_gamma 73.40(3)
_cell_formula_units_Z 1
_cell_length_a 10.500(2)
_cell_length_b 11.110(3)
_cell_length_c 12.776(2)
_cell_measurement_reflns_used 25
_cell_measurement_temperature 293
_cell_measurement_theta_max 26
_cell_measurement_theta_min 14
_cell_volume 1322.6(6)
_diffrn_measurement_device 'Enraf-Nonius CAD-4'
_diffrn_measurement_method \q-2\q
_diffrn_radiation_type MoK\a
_diffrn_radiation_wavelength 0.71073
_diffrn_reflns_av_R_equivalents 0.018
_diffrn_reflns_limit_h_max 12
_diffrn_reflns_limit_h_min 0
_diffrn_reflns_limit_k_max 13
_diffrn_reflns_limit_k_min -13
_diffrn_reflns_limit_l_max 15
_diffrn_reflns_limit_l_min -15
_diffrn_reflns_number 4931
_diffrn_reflns_theta_max 25
_diffrn_standards_decay_% <1
_diffrn_standards_interval_time 60
_diffrn_standards_number 3
_exptl_absorpt_coefficient_mu 0.3017
_exptl_absorpt_correction_T_max 1.195
_exptl_absorpt_correction_T_min 0.574
_exptl_absorpt_correction_type 'empirical (DIFABS; Walker & Stuart, 1983)'
_exptl_crystal_colour Black
_exptl_crystal_density_diffrn 1.395
_exptl_crystal_description Parallelepiped
_exptl_crystal_size_max 0.3
_exptl_crystal_size_mid 0.3
_exptl_crystal_size_min 0.2
_refine_diff_density_max 0.361
_refine_diff_density_min -0.094
_refine_ls_extinction_coef 8.575E-7
_refine_ls_extinction_method |F|(1+gI~c~)^-1^
_refine_ls_goodness_of_fit_obs 1.769
_refine_ls_hydrogen_treatment noref
_refine_ls_number_parameters 353
_refine_ls_number_reflns 2919
_refine_ls_R_factor_obs 0.050
_refine_ls_shift/esd_max 0.01
_refine_ls_structure_factor_coef F
_refine_ls_weighting_details 'w = 4F~o~^2^/[\s(I)^2^+(0.06F~o~^2^)^2^]'
_refine_ls_weighting_scheme calc
_refine_ls_wR_factor_obs 0.066
_reflns_number_observed 2919
_reflns_number_total 4375
_reflns_observed_criterion I>3\s
_cod_data_source_file pa1032.cif
_cod_data_source_block pa1032_structure_1_of_1
_cod_depositor_comments
;
The following automatic conversions were performed:

'_refine_ls_weighting_scheme' value
'4F~o~^2^/[\s(I)^2^+(0.06F~o~^2^)^2^]' was changed to 'calc'. New tag
'_refine_ls_weighting_details' was created. The value of the new tag
was set to 'w = 4F~o~^2^/[\s(I)^2^+(0.06F~o~^2^)^2^]'.

Automatic conversion script
Id: cif_fix_values 3143 2015-03-26 13:38:13Z robertas 
;
_cod_original_cell_volume 1322.5
_cod_database_code 2001634

loop_
_space_group_symop_id
_space_group_symop_operation_xyz
1 x,y,z
2 -x,-y,-z

loop_
_atom_site_label
_atom_site_fract_x
_atom_site_fract_y
_atom_site_fract_z
S1 -.10356(7) .15876(7) .57600(7)
S2 -.28729(8) .35012(8) .46125(8)
S3 -.45404(9) .15980(10) .47800(10)
C1 -.1483(3) .3133(3) .5113(2)
C2 -.3208(3) .1979(3) .5054(3)
C3 -.2324(3) .1059(3) .5606(2)
C4 -.5383(4) .3097(5) .4095(4)
C5 -.2394(3) -.0340(3) .6043(3)
C6 -.0716(3) .4102(3) .5036(2)
C7 .0340(3) .4385(3) .4095(2)
C8 .1083(3) .5305(3) .4049(2)
C9 .2161(3) .5585(3) .3078(3)
C10 .2506(4) .4986(3) .2225(3)
C11 .1795(4) .4059(2) .2273(3)
C12 .0748(3) .3769(3) .3166(3)
N1 .4597(4) -.0764(4) -.1931(4)
N2 .1738(3) .2078(4) -.3741(3)
C13 .1079(3) .0223(3) -.0971(3)
C14 .1338(3) -.0692(3) .0055(3)
C15 -.0315(3) .0901(3) -.0967(3)
C16 .2127(3) .0449(3) -.1907(3)
C17 .3503(4) -.0225(4) -.1931(3)
C18 .1913(3) .1350(4) -.2927(3)
N3 .0648(3) .8949(3) -.3125(2)
N4 .3028(4) .6013(5) -.0928(4)
N5 -.6501(4) .8549(4) .1772(3)
O1 -.4329(3) .6274(3) .3105(3)
C19 -.0515(3) .7290(3) -.0386(3)
C20 -.0527(4) .6425(4) .0684(3)
C21 -.1704(4) .6338(4) .1489(3)
C22 -.2974(3) .7126(3) .1306(3)
C23 -.2976(3) .7978(3) .0252(3)
C24 -.1795(3) .8080(3) -.0564(3)
C25 .0715(3) .7388(3) -.1228(3)
C26 .0698(3) .8249(3) -.2284(3)
C27 .1995(4) .6636(4) -.1071(3)
C28 -.4207(4) .7010(4) .2170(3)
C29 -.5491(4) .7892(4) .1899(3)
O2 .5032(8) .6272(9) .0147(3)
H1 -.6182 .3009 .3917
H2 -.5691 .3707 .4640
H3 -.4727 .3475 .3412
H4 -.1624 -.0815 .6416
H5 -.3287 -.0423 .6602
H6 -.2308 -.0723 .5399
H7 .2686 .6239 .3028
H8 .3293 .5176 .1550
H9 .2055 .3625 .1626
H10 .0230 .3125 .3180
H11 .2322 -.1160 .0069
H12 -.0506 .1557 -.1668
H13 .0378 .5833 .0845
H14 -.1679 .5697 .2252
H15 -.3863 .8545 .0103
H16 -.1817 .8706 -.1321

loop_
_geom_angle_atom_site_label_1
_geom_angle_atom_site_label_2
_geom_angle_atom_site_label_3
_geom_angle
_geom_angle_publ_flag
C1 S1 C3 97.6(2) yes
C1 S2 C2 96.7(2) yes
C2 S3 C4 103.1(2) yes
S1 C1 S2 115.1(2) yes
S1 C1 C6 121.6(2) yes
S2 C1 C6 123.3(2) yes
S2 C2 S3 123.3(2) yes
S2 C2 C3 115.7(3) yes
S3 C2 C3 120.9(3) yes
S1 C3 C2 114.8(2) yes
S1 C3 C5 120.0(2) yes
C2 C3 C5 125.1(3) yes
C1 C6 C7 120.3(3) yes
C1 C6 C8 117.7(2) yes
C7 C6 C8 122.0(3) yes
C6 C7 C8 119.3(3) yes
C6 C7 C12 122.7(3) yes
C8 C7 C12 118.0(2) yes
C6 C8 C7 118.7(2) yes
C6 C8 C9 122.7(3) yes
C7 C8 C9 118.5(3) yes
C8 C9 C10 121.5(4) yes
C9 C10 C11 120.4(3) yes
C10 C11 C12 120.8(4) yes
C7 C12 C11 120.8(3) yes
C14 C13 C15 117.7(2) yes
C14 C13 C16 121.0(3) yes
C15 C13 C16 121.2(3) yes
C13 C14 C15 120.7(3) yes
C13 C15 C14 121.5(3) yes
C13 C16 C17 122.0(3) yes
C13 C16 C18 122.6(3) yes
C17 C16 C18 115.5(3) yes
N1 C17 C16 178.9(4) yes
N2 C18 C16 179.6(4) yes
C20 C19 C24 116.9(3) yes
C20 C19 C25 121.6(3) yes
C24 C19 C25 121.5(3) yes
C19 C20 C21 121.4(3) yes
C20 C21 C22 121.4(3) yes
C21 C22 C23 117.7(3) yes
C21 C22 C28 120.3(3) yes
C23 C22 C28 122.0(3) yes
C22 C23 C24 121.5(3) yes
C19 C24 C23 121.1(3) yes
C19 C25 C26 120.5(3) yes
C19 C25 C27 122.8(3) yes
C26 C25 C27 116.8(3) yes
N3 C26 C25 178.2(3) yes
N4 C27 C25 179.0(4) yes
O1 C28 C22 127.5(3) yes
O1 C28 C29 116.4(3) yes
C22 C28 C29 116.2(3) yes
N5 C29 C28 175.2(4) yes

loop_
_geom_bond_atom_site_label_1
_geom_bond_atom_site_label_2
_geom_bond_distance
_geom_bond_publ_flag
S1 C1 1.668(3) yes
S1 C3 1.703(4) yes
S2 C1 1.668(3) yes
S2 C2 1.718(3) yes
S3 C2 1.727(4) yes
S3 C4 1.757(4) yes
C1 C6 1.484(5) yes
C2 C3 1.354(4) yes
C3 C5 1.502(4) yes
C6 C7 1.389(3) yes
C6 C8 1.410(5) yes
C7 C8 1.431(5) yes
C7 C12 1.437(5) yes
C8 C9 1.423(4) yes
C9 C10 1.347(6) yes
C10 C11 1.412(6) yes
C11 C12 1.352(4) yes
N1 C17 1.133(5) yes
N2 C18 1.141(5) yes
C13 C14 1.446(4) yes
C13 C15 1.442(4) yes
C13 C16 1.370(4) yes
C14 C15 1.334(4) yes
C16 C17 1.420(5) yes
C16 C18 1.422(4) yes
N3 C26 1.129(4) yes
N4 C27 1.143(5) yes
N5 C29 1.130(5) yes
O1 C28 1.223(4) yes
C19 C20 1.417(4) yes
C19 C24 1.422(4) yes
C19 C25 1.412(4) yes
C20 C21 1.350(5) yes
C21 C22 1.415(5) yes
C22 C23 1.397(4) yes
C22 C28 1.429(4) yes
C23 C24 1.361(4) yes
C25 C26 1.403(4) yes
C25 C27 1.403(5) yes
C28 C29 1.492(5) yes
